data_7042236
loop_
_publ_author_name
'Azizpoor Fard, Mahmood'
'Behnia, Ava'
'Puddephatt, Richard J.'

_publ_section_title
;
 Coordination chemistry of mercury(ii) with 2-pyridylnitrones: monomers to
 polymers.
;
_journal_issue 11
_journal_name_full 'Dalton transactions (Cambridge, England : 2003)'
_journal_page_first 3579
_journal_page_last 3587
_journal_paper_doi 10.1039/c7dt00050b
_journal_volume 46
_journal_year 2017
_chemical_formula_sum 'C30 H42 Br10 Hg5 N6 O3'
_chemical_formula_weight 2336.74
_space_group_crystal_system triclinic
_space_group_IT_number 2
_space_group_name_Hall '-P 1'
_space_group_name_H-M_alt 'P -1'
_symmetry_space_group_name_Hall '-P 1'
_symmetry_space_group_name_H-M 'P -1'
_atom_sites_solution_hydrogens geom
_atom_sites_solution_primary dual
_atom_sites_solution_secondary difmap
_audit_creation_method SHELXL-2014/7
_audit_update_record
;
2016-12-29 deposited with the CCDC.
2017-02-23 downloaded from the CCDC.
;
_cell_angle_alpha 103.855(14)
_cell_angle_beta 109.337(14)
_cell_angle_gamma 105.385(10)
_cell_formula_units_Z 1
_cell_length_a 8.826(3)
_cell_length_b 12.179(3)
_cell_length_c 13.318(4)
_cell_measurement_reflns_used 9901
_cell_measurement_temperature 110
_cell_measurement_theta_max 40.80
_cell_measurement_theta_min 2.59
_cell_volume 1215.2(7)
_computing_cell_refinement SAINT
_computing_data_collection Apex2
_computing_data_reduction SAINT
_computing_molecular_graphics NRCVAX
_computing_publication_material cif2tables.py
_computing_structure_refinement SHELXL-2014
_computing_structure_solution SHELXT
_diffrn_ambient_temperature 110
_diffrn_detector 'CCD plate'
_diffrn_detector_type 'Bruker Apex2'
_diffrn_measured_fraction_theta_full 0.998
_diffrn_measured_fraction_theta_max 0.998
_diffrn_measurement_device '\k-geometry diffractometer'
_diffrn_measurement_device_type 'Bruker Kappa Axis Apex2'
_diffrn_measurement_method 'phi and omega scans'
_diffrn_radiation_type MoK\a
_diffrn_radiation_wavelength 0.71073
_diffrn_reflns_av_R_equivalents 0.0553
_diffrn_reflns_av_unetI/netI 0.0530
_diffrn_reflns_Laue_measured_fraction_full 0.998
_diffrn_reflns_Laue_measured_fraction_max 0.998
_diffrn_reflns_limit_h_max 14
_diffrn_reflns_limit_h_min -14
_diffrn_reflns_limit_k_max 19
_diffrn_reflns_limit_k_min -19
_diffrn_reflns_limit_l_max 21
_diffrn_reflns_limit_l_min -21
_diffrn_reflns_number 42972
_diffrn_reflns_point_group_measured_fraction_full 0.998
_diffrn_reflns_point_group_measured_fraction_max 0.998
_diffrn_reflns_theta_full 25.242
_diffrn_reflns_theta_max 35.500
_diffrn_reflns_theta_min 2.966
_diffrn_source 'sealed tube'
_exptl_absorpt_coefficient_mu 23.995
_exptl_absorpt_correction_T_max 0.748
_exptl_absorpt_correction_T_min 0.3817
_exptl_absorpt_correction_type multi-scan
_exptl_absorpt_process_details SADABS
_exptl_crystal_colour colourless
_exptl_crystal_density_diffrn 3.193
_exptl_crystal_description block
_exptl_crystal_F_000 1038
_exptl_crystal_size_max 0.574
_exptl_crystal_size_mid 0.384
_exptl_crystal_size_min 0.322
_refine_diff_density_max 2.293
_refine_diff_density_min -5.734
_refine_diff_density_rms 0.400
_refine_ls_extinction_method none
_refine_ls_goodness_of_fit_ref 1.227
_refine_ls_hydrogen_treatment constr
_refine_ls_matrix_type full
_refine_ls_number_parameters 313
_refine_ls_number_reflns 11086
_refine_ls_number_restraints 117
_refine_ls_restrained_S_all 1.221
_refine_ls_R_factor_all 0.0619
_refine_ls_R_factor_gt 0.0500
_refine_ls_shift/su_max 0.001
_refine_ls_shift/su_mean 0.000
_refine_ls_structure_factor_coef Fsqd
_refine_ls_weighting_details 'w=1/[\s^2^(Fo^2^)+(0.0421P)^2^+21.1270P] where P=(Fo^2^+2Fc^2^)/3'
_refine_ls_weighting_scheme calc
_refine_ls_wR_factor_gt 0.1280
_refine_ls_wR_factor_ref 0.1313
_reflns_Friedel_coverage 0.000
_reflns_number_gt 9515
_reflns_number_total 11086
_reflns_threshold_expression 'I > 2\s(I)'
_cod_data_source_file c7dt00050b2.cif
_cod_data_source_block b17150
_cod_depositor_comments 'Adding full bibliography for 7042234--7042240.cif.'
_cod_original_cell_volume 1215.2(6)
_cod_database_code 7042236
_shelx_shelxl_version_number 2014/7
_shelx_space_group_comment
;
The symmetry employed for this shelxl refinement is uniquely defined
by the following loop, which should always be used as a source of
symmetry information in preference to the above space-group names.
They are only intended as comments.
;
_shelx_estimated_absorpt_t_min 0.026
_shelx_estimated_absorpt_t_max 0.048

loop_
_space_group_symop_operation_xyz
'x, y, z'
'-x, -y, -z'

loop_
_atom_site_label
_atom_site_type_symbol
_atom_site_fract_x
_atom_site_fract_y
_atom_site_fract_z
_atom_site_U_iso_or_equiv
_atom_site_adp_type
_atom_site_occupancy
_atom_site_site_symmetry_order
_atom_site_calc_flag
_atom_site_refinement_flags_posn
_atom_site_refinement_flags_adp
_atom_site_refinement_flags_occupancy
_atom_site_disorder_assembly
_atom_site_disorder_group
Hg1 Hg 0.73294(3) 0.36821(2) 0.71241(2) 0.01103(6) Uani 1 1 d . . . . .
Hg2 Hg 0.88502(4) 0.33045(3) 1.03682(2) 0.01518(6) Uani 1 1 d . . . . .
Hg3 Hg 0.5000 0.0000 0.5000 0.01052(7) Uani 1 2 d S . P . .
Br1 Br 0.91714(9) 0.54142(6) 0.68527(6) 0.01030(12) Uani 1 1 d . . . . .
Br2 Br 0.74050(13) 0.19388(7) 0.77947(7) 0.02119(17) Uani 1 1 d . . . . .
Br3 Br 1.17348(9) 0.41793(7) 1.04181(6) 0.01238(12) Uani 1 1 d . . . . .
Br4 Br 0.5948(3) 0.2868(2) 1.03293(18) 0.0182(4) Uani 0.5 1 d . . P A 1
Br5 Br 0.6250(3) 0.3400(2) 1.05372(17) 0.0162(3) Uani 0.5 1 d . . P A 2
Br6 Br 0.23016(10) 0.00091(7) 0.50759(7) 0.01643(14) Uani 1 1 d . . . . .
O1 O 0.5820(6) 0.2369(5) 0.5111(4) 0.0082(8) Uani 1 1 d . . . . .
N1 N 0.4844(7) 0.2740(5) 0.4424(4) 0.0051(8) Uani 1 1 d . . . . .
N2 N 0.4442(8) 0.3458(6) 0.6657(5) 0.0108(10) Uani 1 1 d . . . . .
C1 C 0.3689(9) 0.3135(7) 0.4623(6) 0.0105(11) Uani 1 1 d . . . . .
H1A H 0.3050 0.3395 0.4064 0.013 Uiso 1 1 calc R U . . .
C2 C 0.3266(9) 0.3223(6) 0.5612(6) 0.0085(10) Uani 1 1 d . . . . .
C3 C 0.1557(10) 0.3080(8) 0.5407(7) 0.0149(13) Uani 1 1 d . . . . .
H3A H 0.0751 0.2940 0.4664 0.018 Uiso 1 1 calc R U . . .
C4 C 0.1038(11) 0.3141(8) 0.6278(7) 0.0166(14) Uani 1 1 d . . . . .
H4A H -0.0133 0.3017 0.6139 0.020 Uiso 1 1 calc R U . . .
C5 C 0.2246(11) 0.3384(8) 0.7360(7) 0.0187(15) Uani 1 1 d . . . . .
H5A H 0.1934 0.3434 0.7983 0.022 Uiso 1 1 calc R U . . .
C6 C 0.3923(11) 0.3553(8) 0.7501(7) 0.0194(16) Uani 1 1 d . . . . .
H6A H 0.4768 0.3751 0.8248 0.023 Uiso 1 1 calc R U . . .
C7 C 0.5041(8) 0.2624(6) 0.3320(6) 0.0076(10) Uani 1 1 d . . . . .
C8 C 0.6958(10) 0.3303(8) 0.3663(7) 0.0185(15) Uani 1 1 d . . . . .
H8A H 0.7282 0.4172 0.4074 0.028 Uiso 1 1 calc R U . . .
H8B H 0.7648 0.2971 0.4158 0.028 Uiso 1 1 calc R U . . .
H8C H 0.7178 0.3202 0.2978 0.028 Uiso 1 1 calc R U . . .
C9 C 0.4471(11) 0.1276(7) 0.2682(6) 0.0144(13) Uani 1 1 d . . . . .
H9A H 0.4577 0.1154 0.1957 0.022 Uiso 1 1 calc R U . . .
H9B H 0.5206 0.0941 0.3142 0.022 Uiso 1 1 calc R U . . .
H9C H 0.3262 0.0858 0.2532 0.022 Uiso 1 1 calc R U . . .
C10 C 0.3966(10) 0.3170(8) 0.2595(6) 0.0138(13) Uani 1 1 d . . . . .
H10A H 0.4346 0.4044 0.3017 0.021 Uiso 1 1 calc R U . . .
H10B H 0.4118 0.3055 0.1886 0.021 Uiso 1 1 calc R U . . .
H10C H 0.2740 0.2763 0.2415 0.021 Uiso 1 1 calc R U . . .
O2 O 1.055(2) -0.1264(12) 0.9411(13) 0.024(3) Uani 0.5 1 d . U P A -1
N3 N 1.0676(19) -0.0255(14) 0.9242(13) 0.011(2) Uani 0.5 1 d . U P A -1
N4 N 0.8793(17) 0.1302(12) 1.0803(11) 0.0107(18) Uani 0.5 1 d . U P A -1
C11 C 1.0141(17) 0.0531(12) 0.9714(11) 0.0077(19) Uani 0.5 1 d . U P A -1
H11A H 1.0254 0.1239 0.9516 0.009 Uiso 0.5 1 calc R U P A -1
C12 C 0.938(2) 0.0421(14) 1.0526(14) 0.009(2) Uani 0.5 1 d . U P A -1
C13 C 0.929(2) -0.0498(14) 1.0986(14) 0.015(2) Uani 0.5 1 d . U P A -1
H13A H 0.9678 -0.1134 1.0768 0.018 Uiso 0.5 1 calc R U P A -1
C14 C 0.858(2) -0.0424(18) 1.1797(16) 0.021(3) Uani 0.5 1 d . U P A -1
H14A H 0.8445 -0.1044 1.2115 0.025 Uiso 0.5 1 calc R U P A -1
C15 C 0.809(3) 0.0488(17) 1.2126(16) 0.020(3) Uani 0.5 1 d . U P A -1
H15A H 0.7708 0.0560 1.2719 0.024 Uiso 0.5 1 calc R U P A -1
C16 C 0.814(2) 0.1319(15) 1.1600(14) 0.014(2) Uani 0.5 1 d . U P A -1
H16A H 0.7704 0.1934 1.1796 0.017 Uiso 0.5 1 calc R U P A -1
C17 C 1.159(2) -0.0025(14) 0.8497(13) 0.013(2) Uani 0.5 1 d . U P A -1
C18 C 1.343(2) 0.0072(16) 0.9097(14) 0.017(2) Uani 0.5 1 d . U P A -1
H18A H 1.4024 0.0767 0.9822 0.025 Uiso 0.5 1 calc R U P A -1
H18B H 1.3417 -0.0680 0.9246 0.025 Uiso 0.5 1 calc R U P A -1
H18C H 1.4040 0.0191 0.8614 0.025 Uiso 0.5 1 calc R U P A -1
C19 C 1.063(3) -0.1086(16) 0.7378(15) 0.020(3) Uani 0.5 1 d . U P A -1
H19A H 1.1199 -0.0959 0.6873 0.030 Uiso 0.5 1 calc R U P A -1
H19B H 1.0639 -0.1842 0.7513 0.030 Uiso 0.5 1 calc R U P A -1
H19C H 0.9430 -0.1149 0.7019 0.030 Uiso 0.5 1 calc R U P A -1
C20 C 1.169(2) 0.1199(14) 0.8286(13) 0.013(2) Uani 0.5 1 d . U P A -1
H20A H 1.2310 0.1884 0.9018 0.020 Uiso 0.5 1 calc R U P A -1
H20B H 1.2301 0.1305 0.7802 0.020 Uiso 0.5 1 calc R U P A -1
H20C H 1.0511 0.1173 0.7906 0.020 Uiso 0.5 1 calc R U P A -1

loop_
_atom_site_aniso_label
_atom_site_aniso_U_11
_atom_site_aniso_U_22
_atom_site_aniso_U_33
_atom_site_aniso_U_23
_atom_site_aniso_U_13
_atom_site_aniso_U_12
Hg1 0.00984(11) 0.01087(11) 0.00985(11) 0.00538(8) 0.00303(8) 0.00007(8)
Hg2 0.01244(12) 0.02098(14) 0.01076(11) 0.00601(10) 0.00534(9) 0.00342(10)
Hg3 0.01181(15) 0.00898(15) 0.01291(15) 0.00678(12) 0.00599(12) 0.00353(12)
Br1 0.0092(3) 0.0094(3) 0.0118(3) 0.0045(2) 0.0056(2) 0.0006(2)
Br2 0.0340(4) 0.0087(3) 0.0090(3) 0.0038(2) -0.0022(3) 0.0042(3)
Br3 0.0114(3) 0.0132(3) 0.0120(3) 0.0048(2) 0.0048(2) 0.0040(2)
Br4 0.0136(8) 0.0277(10) 0.0181(9) 0.0146(9) 0.0094(7) 0.0057(8)
Br5 0.0112(7) 0.0235(9) 0.0147(8) 0.0099(8) 0.0069(6) 0.0034(7)
Br6 0.0130(3) 0.0129(3) 0.0242(4) 0.0070(3) 0.0092(3) 0.0039(3)
O1 0.009(2) 0.009(2) 0.0067(19) 0.0051(16) 0.0019(16) 0.0027(17)
N1 0.005(2) 0.006(2) 0.004(2) 0.0016(17) 0.0021(16) 0.0014(17)
N2 0.011(2) 0.014(3) 0.007(2) 0.004(2) 0.0055(19) 0.001(2)
C1 0.013(3) 0.017(3) 0.012(3) 0.009(2) 0.010(2) 0.011(3)
C2 0.012(3) 0.010(3) 0.011(3) 0.007(2) 0.008(2) 0.007(2)
C3 0.014(3) 0.024(4) 0.015(3) 0.010(3) 0.009(3) 0.012(3)
C4 0.018(3) 0.016(3) 0.022(4) 0.009(3) 0.014(3) 0.007(3)
C5 0.014(3) 0.025(4) 0.013(3) 0.005(3) 0.009(3) 0.000(3)
C6 0.018(3) 0.026(4) 0.010(3) 0.003(3) 0.011(3) -0.002(3)
C7 0.007(2) 0.010(3) 0.009(3) 0.004(2) 0.006(2) 0.004(2)
C8 0.010(3) 0.025(4) 0.016(3) 0.006(3) 0.009(3) -0.003(3)
C9 0.020(3) 0.012(3) 0.011(3) 0.004(2) 0.007(3) 0.006(3)
C10 0.020(3) 0.021(4) 0.013(3) 0.014(3) 0.011(3) 0.014(3)
O2 0.042(8) 0.020(5) 0.044(8) 0.025(5) 0.038(7) 0.026(5)
N3 0.011(2) 0.010(2) 0.011(2) 0.0041(12) 0.0043(13) 0.0038(12)
N4 0.011(2) 0.010(2) 0.011(2) 0.0041(11) 0.0045(12) 0.0040(12)
C11 0.008(4) 0.005(4) 0.010(4) 0.004(3) 0.004(4) 0.000(4)
C12 0.012(5) 0.008(4) 0.009(5) 0.005(4) 0.005(4) 0.005(4)
C13 0.022(7) 0.013(5) 0.022(5) 0.013(5) 0.015(5) 0.011(5)
C14 0.021(3) 0.021(3) 0.021(3) 0.0080(13) 0.0093(15) 0.0079(14)
C15 0.030(8) 0.023(6) 0.023(6) 0.017(5) 0.019(6) 0.016(6)
C16 0.018(6) 0.016(5) 0.018(5) 0.011(4) 0.013(5) 0.010(5)
C17 0.020(5) 0.009(4) 0.015(4) 0.009(4) 0.011(4) 0.007(4)
C18 0.016(3) 0.017(3) 0.018(3) 0.0056(19) 0.0077(19) 0.008(2)
C19 0.030(7) 0.014(5) 0.017(5) 0.005(4) 0.012(5) 0.006(5)
C20 0.017(6) 0.009(5) 0.017(6) 0.006(4) 0.010(5) 0.004(4)

loop_
_atom_type_symbol
_atom_type_description
_atom_type_scat_dispersion_real
_atom_type_scat_dispersion_imag
_atom_type_scat_source
C C 0.0033 0.0016 'International Tables Vol C Tables 4.2.6.8 and 6.1.1.4'
H H 0.0000 0.0000 'International Tables Vol C Tables 4.2.6.8 and 6.1.1.4'
N N 0.0061 0.0033 'International Tables Vol C Tables 4.2.6.8 and 6.1.1.4'
O O 0.0106 0.0060 'International Tables Vol C Tables 4.2.6.8 and 6.1.1.4'
Br Br -0.2901 2.4595 'International Tables Vol C Tables 4.2.6.8 and 6.1.1.4'
Hg Hg -2.3894 9.2266 'International Tables Vol C Tables 4.2.6.8 and 6.1.1.4'

loop_
_geom_angle_atom_site_label_1
_geom_angle_atom_site_label_2
_geom_angle_atom_site_label_3
_geom_angle
_geom_angle_site_symmetry_1
N2 Hg1 O1 76.09(19) .
N2 Hg1 Br1 116.98(16) .
O1 Hg1 Br1 96.01(12) .
N2 Hg1 Br2 100.53(16) .
O1 Hg1 Br2 93.55(12) .
Br1 Hg1 Br2 142.49(3) .
Br5 Hg2 Br3 154.29(6) .
Br4 Hg2 Br3 167.49(6) .
Br4 Hg2 N4 87.7(3) .
Br3 Hg2 N4 104.5(3) .
Br5 Hg2 Br2 100.42(6) .
Br4 Hg2 Br2 92.80(6) .
Br3 Hg2 Br2 89.58(3) .
N4 Hg2 Br2 92.1(3) .
Br6 Hg3 Br6 180.0 2_656
Hg1 Br2 Hg2 99.29(3) .
N1 O1 Hg1 117.2(4) .
O1 N1 C1 123.3(6) .
O1 N1 C7 115.4(5) .
C1 N1 C7 121.2(5) .
C2 N2 C6 117.7(7) .
C2 N2 Hg1 125.1(4) .
C6 N2 Hg1 117.1(5) .
N1 C1 C2 127.6(6) .
N1 C1 H1A 116.2 .
C2 C1 H1A 116.2 .
N2 C2 C3 121.3(6) .
N2 C2 C1 122.9(6) .
C3 C2 C1 115.9(6) .
C4 C3 C2 120.0(7) .
C4 C3 H3A 120.0 .
C2 C3 H3A 120.0 .
C3 C4 C5 119.0(7) .
C3 C4 H4A 120.5 .
C5 C4 H4A 120.5 .
C6 C5 C4 117.4(7) .
C6 C5 H5A 121.3 .
C4 C5 H5A 121.3 .
N2 C6 C5 124.5(8) .
N2 C6 H6A 117.8 .
C5 C6 H6A 117.8 .
C9 C7 N1 106.5(5) .
C9 C7 C10 110.2(6) .
N1 C7 C10 112.7(5) .
C9 C7 C8 111.7(6) .
N1 C7 C8 106.0(5) .
C10 C7 C8 109.8(6) .
C7 C8 H8A 109.5 .
C7 C8 H8B 109.5 .
H8A C8 H8B 109.5 .
C7 C8 H8C 109.5 .
H8A C8 H8C 109.5 .
H8B C8 H8C 109.5 .
C7 C9 H9A 109.5 .
C7 C9 H9B 109.5 .
H9A C9 H9B 109.5 .
C7 C9 H9C 109.5 .
H9A C9 H9C 109.5 .
H9B C9 H9C 109.5 .
C7 C10 H10A 109.5 .
C7 C10 H10B 109.5 .
H10A C10 H10B 109.5 .
C7 C10 H10C 109.5 .
H10A C10 H10C 109.5 .
H10B C10 H10C 109.5 .
O2 N3 C11 123.5(14) .
O2 N3 C17 114.1(13) .
C11 N3 C17 122.3(14) .
C12 N4 C16 118.0(13) .
C12 N4 Hg2 136.0(11) .
C16 N4 Hg2 105.6(9) .
N3 C11 C12 125.5(13) .
N3 C11 H11A 117.2 .
C12 C11 H11A 117.2 .
N4 C12 C13 122.7(15) .
N4 C12 C11 113.4(14) .
C13 C12 C11 123.8(14) .
C12 C13 C14 115.7(15) .
C12 C13 H13A 122.1 .
C14 C13 H13A 122.1 .
C15 C14 C13 121.8(17) .
C15 C14 H14A 119.1 .
C13 C14 H14A 119.1 .
C14 C15 C16 119.0(16) .
C14 C15 H15A 120.5 .
C16 C15 H15A 120.5 .
N4 C16 C15 122.4(14) .
N4 C16 H16A 118.8 .
C15 C16 H16A 118.8 .
C19 C17 N3 107.7(13) .
C19 C17 C18 111.0(14) .
N3 C17 C18 107.9(13) .
C19 C17 C20 110.0(13) .
N3 C17 C20 113.1(12) .
C18 C17 C20 107.2(13) .
C17 C18 H18A 109.5 .
C17 C18 H18B 109.5 .
H18A C18 H18B 109.5 .
C17 C18 H18C 109.5 .
H18A C18 H18C 109.5 .
H18B C18 H18C 109.5 .
C17 C19 H19A 109.5 .
C17 C19 H19B 109.5 .
H19A C19 H19B 109.5 .
C17 C19 H19C 109.5 .
H19A C19 H19C 109.5 .
H19B C19 H19C 109.5 .
C17 C20 H20A 109.5 .
C17 C20 H20B 109.5 .
H20A C20 H20B 109.5 .
C17 C20 H20C 109.5 .
H20A C20 H20C 109.5 .
H20B C20 H20C 109.5 .

loop_
_geom_bond_atom_site_label_1
_geom_bond_atom_site_label_2
_geom_bond_distance
_geom_bond_site_symmetry_2
Hg1 N2 2.336(6) .
Hg1 O1 2.444(5) .
Hg1 Br1 2.4816(9) .
Hg1 Br2 2.5007(10) .
Hg2 Br5 2.409(2) .
Hg2 Br4 2.454(2) .
Hg2 Br3 2.4569(11) .
Hg2 N4 2.630(13) .
Hg2 Br2 3.0642(13) .
Hg3 Br6 2.4198(11) 2_656
Hg3 Br6 2.4198(11) .
O1 N1 1.291(7) .
N1 C1 1.311(8) .
N1 C7 1.516(8) .
N2 C2 1.338(9) .
N2 C6 1.339(9) .
C1 C2 1.471(9) .
C1 H1A 0.9500 .
C2 C3 1.395(10) .
C3 C4 1.376(11) .
C3 H3A 0.9500 .
C4 C5 1.382(12) .
C4 H4A 0.9500 .
C5 C6 1.380(12) .
C5 H5A 0.9500 .
C6 H6A 0.9500 .
C7 C9 1.510(10) .
C7 C10 1.520(10) .
C7 C8 1.523(10) .
C8 H8A 0.9800 .
C8 H8B 0.9800 .
C8 H8C 0.9800 .
C9 H9A 0.9800 .
C9 H9B 0.9800 .
C9 H9C 0.9800 .
C10 H10A 0.9800 .
C10 H10B 0.9800 .
C10 H10C 0.9800 .
O2 N3 1.284(19) .
N3 C11 1.30(2) .
N3 C17 1.50(2) .
N4 C12 1.34(2) .
N4 C16 1.365(19) .
C11 C12 1.46(2) .
C11 H11A 0.9500 .
C12 C13 1.40(2) .
C13 C14 1.41(2) .
C13 H13A 0.9500 .
C14 C15 1.33(3) .
C14 H14A 0.9500 .
C15 C16 1.36(2) .
C15 H15A 0.9500 .
C16 H16A 0.9500 .
C17 C19 1.51(2) .
C17 C18 1.51(2) .
C17 C20 1.57(2) .
C18 H18A 0.9800 .
C18 H18B 0.9800 .
C18 H18C 0.9800 .
C19 H19A 0.9800 .
C19 H19B 0.9800 .
C19 H19C 0.9800 .
C20 H20A 0.9800 .
C20 H20B 0.9800 .
C20 H20C 0.9800 .

loop_
_geom_hbond_atom_site_label_D
_geom_hbond_atom_site_label_H
_geom_hbond_atom_site_label_A
_geom_hbond_distance_DH
_geom_hbond_distance_HA
_geom_hbond_distance_DA
_geom_hbond_angle_DHA
_geom_hbond_site_symmetry_A
C1 H1A Br1 0.95 2.87 3.755(7) 156.4 2_666
C6 H6A Br3 0.95 3.02 3.698(8) 129.4 2_767
C6 H6A Br5 0.95 3.08 3.958(9) 155.0 .
C8 H8C Br1 0.98 3.12 3.717(7) 120.8 2_766
C10 H10B Br4 0.98 3.02 3.950(7) 158.2 1_554
C10 H10B Br5 0.98 3.02 3.922(7) 153.5 1_554
C19 H19B Br1 0.98 3.03 3.921(17) 152.3 1_545
C20 H20C Br2 0.98 3.09 3.997(16) 154.1 .

loop_
_geom_torsion_atom_site_label_1
_geom_torsion_atom_site_label_2
_geom_torsion_atom_site_label_3
_geom_torsion_atom_site_label_4
_geom_torsion
Hg1 O1 N1 C1 -48.9(8)
Hg1 O1 N1 C7 134.6(4)
O1 N1 C1 C2 -0.7(12)
C7 N1 C1 C2 175.7(7)
C6 N2 C2 C3 -0.1(11)
Hg1 N2 C2 C3 178.7(6)
C6 N2 C2 C1 178.0(7)
Hg1 N2 C2 C1 -3.1(10)
N1 C1 C2 N2 32.3(12)
N1 C1 C2 C3 -149.5(8)
N2 C2 C3 C4 -2.1(12)
C1 C2 C3 C4 179.7(7)
C2 C3 C4 C5 2.1(13)
C3 C4 C5 C6 0.0(13)
C2 N2 C6 C5 2.3(13)
Hg1 N2 C6 C5 -176.6(8)
C4 C5 C6 N2 -2.3(15)
O1 N1 C7 C9 63.8(7)
C1 N1 C7 C9 -112.9(7)
O1 N1 C7 C10 -175.4(6)
C1 N1 C7 C10 8.0(9)
O1 N1 C7 C8 -55.3(7)
C1 N1 C7 C8 128.1(7)
O2 N3 C11 C12 2(3)
C17 N3 C11 C12 -174.5(13)
C16 N4 C12 C13 2(2)
Hg2 N4 C12 C13 173.7(12)
C16 N4 C12 C11 -176.6(13)
Hg2 N4 C12 C11 -5(2)
N3 C11 C12 N4 -174.3(13)
N3 C11 C12 C13 7(3)
N4 C12 C13 C14 -2(2)
C11 C12 C13 C14 177.2(15)
C12 C13 C14 C15 -2(3)
C13 C14 C15 C16 6(3)
C12 N4 C16 C15 1(2)
Hg2 N4 C16 C15 -172.8(15)
C14 C15 C16 N4 -5(3)
O2 N3 C17 C19 57.1(18)
C11 N3 C17 C19 -126.1(16)
O2 N3 C17 C18 -62.7(18)
C11 N3 C17 C18 114.1(16)
O2 N3 C17 C20 178.9(14)
C11 N3 C17 C20 -4(2)
